data_7035593
loop_
_publ_author_name
'Eaves, Samantha G.'
'Yufit, Dmitry S.'
'Skelton, Brian W.'
'Howard, Judith A. K.'
'Low, Paul J.'

_publ_section_title
;
 Syntheses, structural characterisation and electronic structures of some
 simple acyclic amino carbene complexes.
;
_journal_issue 32
_journal_name_full 'Dalton transactions (Cambridge, England : 2003)'
_journal_page_first 14341
_journal_page_last 14348
_journal_paper_doi 10.1039/c5dt01806d
_journal_volume 44
_journal_year 2015
_chemical_formula_moiety 'C33 H34 N P2 Ru, F6 P'
_chemical_formula_sum 'C33 H34 F6 N P3 Ru'
_chemical_formula_weight 752.59
_space_group_IT_number 14
_symmetry_cell_setting monoclinic
_symmetry_Int_Tables_number 14
_symmetry_space_group_name_Hall '-P 2ybc'
_symmetry_space_group_name_H-M 'P 1 21/c 1'
_atom_sites_solution_hydrogens mixed
_audit_creation_date 2015-04-24T14:41:54-00:00
_audit_creation_method 'WinGX routine CIF_UPDATE'
_audit_update_record
;
2015-05-06 deposited with the CCDC.
2015-06-30 downloaded from the CCDC.
;
_cell_angle_alpha 90
_cell_angle_beta 99.9220(10)
_cell_angle_gamma 90
_cell_formula_units_Z 8
_cell_length_a 21.9074(3)
_cell_length_b 15.4771(2)
_cell_length_c 19.0631(2)
_cell_measurement_reflns_used 23199
_cell_measurement_temperature 100(2)
_cell_measurement_theta_max 29.996
_cell_measurement_theta_min 2.774
_cell_volume 6366.92(14)
_computing_cell_refinement
;
        CrysAlisPro, Agilent Technologies,
         Version 1.171.37.31 (release 14-01-2014 CrysAlis171 .NET)
        (compiled Jan 14 2014,18:38:05) 
;
_computing_data_collection
;
        CrysAlisPro, Agilent Technologies,
        Version 1.171.37.31 (release 14-01-2014 CrysAlis171 .NET)
        (compiled Jan 14 2014,18:38:05) 
;
_computing_data_reduction
;
       CrysAlisPro, Agilent Technologies,
       Version 1.171.37.31 (release 14-01-2014 CrysAlis171 .NET)
       (compiled Jan 14 2014,18:38:05)
;
_computing_molecular_graphics 'Diamond (Brandenburg, K., (1999)'
_computing_publication_material 'WinGX Farrugia, L. J. (1999)'
_computing_structure_refinement 'SHELXL-2014/7 (Sheldrick, 2014)'
_computing_structure_solution 'SIR92 (Altomare et al., 1994)'
_diffrn_ambient_temperature 100(2)
_diffrn_detector 'CCD plate'
_diffrn_detector_area_resol_mean 16.0009
_diffrn_measured_fraction_theta_full 0.999
_diffrn_measured_fraction_theta_max 0.999
_diffrn_measurement_device 'four-circle diffractometer'
_diffrn_measurement_device_type 'Oxford Diffraction Xcalibur diffractometer'
_diffrn_measurement_method '\w scans'
_diffrn_orient_matrix_UB_11 0.0180272
_diffrn_orient_matrix_UB_12 0.0344186
_diffrn_orient_matrix_UB_13 0.0172072
_diffrn_orient_matrix_UB_21 0.0267767
_diffrn_orient_matrix_UB_22 -0.0176552
_diffrn_orient_matrix_UB_23 -0.0107675
_diffrn_orient_matrix_UB_31 -0.0060243
_diffrn_orient_matrix_UB_32 0.0245181
_diffrn_orient_matrix_UB_33 -0.0318689
_diffrn_radiation_monochromator graphite
_diffrn_radiation_probe x-ray
_diffrn_radiation_type MoK\a
_diffrn_radiation_wavelength 0.71073
_diffrn_reflns_av_R_equivalents 0.042
_diffrn_reflns_av_unetI/netI 0.0689
_diffrn_reflns_Laue_measured_fraction_full 0.999
_diffrn_reflns_Laue_measured_fraction_max 0.999
_diffrn_reflns_limit_h_max 25
_diffrn_reflns_limit_h_min -28
_diffrn_reflns_limit_k_max 20
_diffrn_reflns_limit_k_min -20
_diffrn_reflns_limit_l_max 24
_diffrn_reflns_limit_l_min -24
_diffrn_reflns_number 63852
_diffrn_reflns_point_group_measured_fraction_full 0.999
_diffrn_reflns_point_group_measured_fraction_max 0.999
_diffrn_reflns_theta_full 27
_diffrn_reflns_theta_max 27.5
_diffrn_reflns_theta_min 2.679
_diffrn_source 'Enhance (Mo) X-ray Source'
_exptl_absorpt_coefficient_mu 0.704
_exptl_absorpt_correction_T_max 0.944
_exptl_absorpt_correction_T_min 0.859
_exptl_absorpt_correction_type analytical
_exptl_absorpt_process_details
;
         CrysAlisPro, Agilent Technologies
;
_exptl_crystal_colour yellow
_exptl_crystal_density_diffrn 1.57
_exptl_crystal_description prism
_exptl_crystal_F_000 3056
_exptl_crystal_size_max 0.27
_exptl_crystal_size_mid 0.21
_exptl_crystal_size_min 0.09
_refine_diff_density_max 3.132
_refine_diff_density_min -0.869
_refine_diff_density_rms 0.096
_refine_ls_extinction_method none
_refine_ls_goodness_of_fit_ref 1.046
_refine_ls_hydrogen_treatment mixed
_refine_ls_matrix_type full
_refine_ls_number_parameters 809
_refine_ls_number_reflns 14611
_refine_ls_number_restraints 4
_refine_ls_restrained_S_all 1.046
_refine_ls_R_factor_all 0.0493
_refine_ls_R_factor_gt 0.0389
_refine_ls_shift/su_max 0.002
_refine_ls_shift/su_mean 0
_refine_ls_structure_factor_coef Fsqd
_refine_ls_weighting_details 'w=1/[\s^2^(Fo^2^)+(0.0446P)^2^+6.4753P] where P=(Fo^2^+2Fc^2^)/3'
_refine_ls_weighting_scheme calc
_refine_ls_wR_factor_gt 0.0921
_refine_ls_wR_factor_ref 0.0971
_reflns_number_gt 12339
_reflns_number_total 14611
_reflns_threshold_expression 'I > 2\s(I)'
_cod_data_source_file c5dt01806d1.cif
_cod_data_source_block 2b_di24
_cod_depositor_comments 'Adding full bibliography for 7035590--7035593.cif.'
_cod_original_sg_symbol_H-M 'P 21/c'
_cod_database_code 7035593

loop_
_symmetry_equiv_pos_as_xyz
'x, y, z'
'-x, y+1/2, -z+1/2'
'-x, -y, -z'
'x, -y-1/2, z-1/2'

loop_
_atom_site_label
_atom_site_type_symbol
_atom_site_fract_x
_atom_site_fract_y
_atom_site_fract_z
_atom_site_U_iso_or_equiv
_atom_site_adp_type
_atom_site_occupancy
_atom_site_calc_flag
Ru1 Ru 0.14605(2) 0.85461(2) 0.36340(2) 0.01504(6) Uani 1 d
P1 P 0.13334(3) 0.73222(4) 0.29727(3) 0.01493(13) Uani 1 d
P2 P 0.06674(3) 0.90443(4) 0.28043(4) 0.01750(14) Uani 1 d
N1 N 0.03387(12) 0.77707(17) 0.41264(14) 0.0264(5) Uani 1 d
H1A H 0.0149(15) 0.748(2) 0.4426(15) 0.036(10) Uiso 1 d
H1B H 0.0101(14) 0.799(2) 0.3751(13) 0.035(10) Uiso 1 d
C1 C 0.09300(13) 0.79480(17) 0.42547(14) 0.0207(6) Uani 1 d
C2 C 0.12205(15) 0.7593(2) 0.49779(16) 0.0339(7) Uani 1 d
H2A H 0.1664 0.7729 0.507 0.051 Uiso 1 calc
H2B H 0.1021 0.7856 0.5348 0.051 Uiso 1 calc
H2C H 0.1164 0.6965 0.4983 0.051 Uiso 1 calc
C3 C 0.05672(12) 0.73295(17) 0.24051(14) 0.0204(5) Uani 1 d
H3A H 0.0548 0.6893 0.2022 0.024 Uiso 1 calc
H3B H 0.0241 0.7197 0.269 0.024 Uiso 1 calc
C4 C 0.04750(14) 0.82373(18) 0.20867(14) 0.0231(6) Uani 1 d
H4A H 0.0039 0.8312 0.1849 0.028 Uiso 1 calc
H4B H 0.0746 0.832 0.1727 0.028 Uiso 1 calc
C5 C 0.20341(14) 0.9195(2) 0.45721(16) 0.0298(7) Uani 1 d
H5 H 0.1899 0.9236 0.5019 0.036 Uiso 1 calc
C6 C 0.19124(13) 0.97973(18) 0.40182(17) 0.0281(7) Uani 1 d
H6 H 0.1681 1.0316 0.4025 0.034 Uiso 1 calc
C7 C 0.21946(13) 0.94999(19) 0.34412(17) 0.0278(6) Uani 1 d
H7 H 0.2187 0.9781 0.2996 0.033 Uiso 1 calc
C8 C 0.24874(13) 0.8710(2) 0.36581(17) 0.0294(7) Uani 1 d
H8 H 0.2714 0.8364 0.338 0.035 Uiso 1 calc
C9 C 0.23905(14) 0.85133(19) 0.43578(16) 0.0287(7) Uani 1 d
H9 H 0.2537 0.8018 0.463 0.034 Uiso 1 calc
C11 C 0.18599(12) 0.71461(17) 0.23377(13) 0.0181(5) Uani 1 d
C12 C 0.20914(14) 0.78515(19) 0.20062(15) 0.0245(6) Uani 1 d
H12 H 0.1974 0.8422 0.2111 0.029 Uiso 1 calc
C13 C 0.24908(14) 0.7724(2) 0.15252(15) 0.0293(7) Uani 1 d
H13 H 0.2641 0.8205 0.1297 0.035 Uiso 1 calc
C14 C 0.26710(14) 0.6897(2) 0.13769(15) 0.0293(7) Uani 1 d
H14 H 0.2955 0.6813 0.1058 0.035 Uiso 1 calc
C15 C 0.24389(14) 0.6196(2) 0.16907(15) 0.0275(6) Uani 1 d
H15 H 0.2556 0.5628 0.158 0.033 Uiso 1 calc
C16 C 0.20308(13) 0.63187(18) 0.21724(15) 0.0233(6) Uani 1 d
H16 H 0.1871 0.5833 0.2386 0.028 Uiso 1 calc
C21 C 0.13880(13) 0.63261(16) 0.34789(14) 0.0181(5) Uani 1 d
C22 C 0.19409(14) 0.61625(19) 0.39325(16) 0.0280(6) Uani 1 d
H22 H 0.2283 0.6539 0.3932 0.034 Uiso 1 calc
C23 C 0.20010(16) 0.5457(2) 0.43871(18) 0.0369(8) Uani 1 d
H23 H 0.2383 0.535 0.4695 0.044 Uiso 1 calc
C24 C 0.15021(16) 0.49067(19) 0.43914(17) 0.0330(7) Uani 1 d
H24 H 0.1539 0.4427 0.4707 0.04 Uiso 1 calc
C25 C 0.09538(16) 0.50580(19) 0.39371(17) 0.0323(7) Uani 1 d
H25 H 0.0614 0.4676 0.3935 0.039 Uiso 1 calc
C26 C 0.08922(14) 0.57617(18) 0.34827(16) 0.0253(6) Uani 1 d
H26 H 0.0511 0.5861 0.3172 0.03 Uiso 1 calc
C31 C -0.00622(12) 0.93055(17) 0.31102(15) 0.0210(6) Uani 1 d
C32 C -0.06381(13) 0.9000(2) 0.27885(16) 0.0273(6) Uani 1 d
H32 H -0.0676 0.8666 0.2365 0.033 Uiso 1 calc
C33 C -0.11616(14) 0.9183(2) 0.30863(18) 0.0352(8) Uani 1 d
H33 H -0.1554 0.8961 0.2871 0.042 Uiso 1 calc
C34 C -0.11144(14) 0.9682(2) 0.36868(19) 0.0358(8) Uani 1 d
H34 H -0.1474 0.9804 0.3885 0.043 Uiso 1 calc
C35 C -0.05491(15) 1.0008(2) 0.40059(19) 0.0334(7) Uani 1 d
H35 H -0.0519 1.0367 0.4414 0.04 Uiso 1 calc
C36 C -0.00235(14) 0.98046(19) 0.37244(17) 0.0270(6) Uani 1 d
H36 H 0.0369 1.0009 0.3954 0.032 Uiso 1 calc
C41 C 0.08084(12) 1.00402(17) 0.23313(14) 0.0200(5) Uani 1 d
C42 C 0.09017(14) 1.08140(19) 0.27132(16) 0.0278(6) Uani 1 d
H42 H 0.0876 1.0817 0.3206 0.033 Uiso 1 calc
C43 C 0.10299(14) 1.15734(19) 0.23870(17) 0.0284(6) Uani 1 d
H43 H 0.1097 1.209 0.2658 0.034 Uiso 1 calc
C44 C 0.10612(14) 1.1586(2) 0.16681(17) 0.0301(7) Uani 1 d
H44 H 0.1149 1.2108 0.1443 0.036 Uiso 1 calc
C45 C 0.09627(16) 1.0829(2) 0.12832(17) 0.0348(7) Uani 1 d
H45 H 0.0979 1.0833 0.0788 0.042 Uiso 1 calc
C46 C 0.08397(15) 1.0063(2) 0.16110(16) 0.0287(6) Uani 1 d
H46 H 0.0776 0.9547 0.1338 0.034 Uiso 1 calc
Ru1A Ru 0.63092(2) 0.62910(2) 0.35134(2) 0.01735(6) Uani 1 d
P1A P 0.54055(3) 0.60825(4) 0.27635(4) 0.01658(14) Uani 1 d
P2A P 0.63332(3) 0.75385(4) 0.28922(3) 0.01617(13) Uani 1 d
N1A N 0.52894(12) 0.70234(17) 0.42270(14) 0.0271(5) Uani 1 d
H1AA H 0.5186(17) 0.729(2) 0.4600(14) 0.046(11) Uiso 1 d
H1AB H 0.5006(15) 0.677(2) 0.3909(17) 0.057(13) Uiso 1 d
C1A C 0.58805(13) 0.69038(18) 0.42293(14) 0.0214(6) Uani 1 d
C2A C 0.62594(15) 0.7259(2) 0.49081(16) 0.0325(7) Uani 1 d
H2AA H 0.6701 0.7165 0.4903 0.049 Uiso 1 calc
H2AB H 0.618 0.788 0.4941 0.049 Uiso 1 calc
H2AC H 0.6143 0.6963 0.532 0.049 Uiso 1 calc
C3A C 0.50854(12) 0.71284(17) 0.24067(14) 0.0198(5) Uani 1 d
H3AA H 0.4788 0.703 0.196 0.024 Uiso 1 calc
H3AB H 0.4859 0.7404 0.2754 0.024 Uiso 1 calc
C4A C 0.56027(12) 0.77298(17) 0.22596(14) 0.0193(5) Uani 1 d
H4AA H 0.5472 0.8338 0.2299 0.023 Uiso 1 calc
H4AB H 0.5676 0.7636 0.1767 0.023 Uiso 1 calc
C5A C 0.72183(14) 0.6029(2) 0.42295(17) 0.0329(7) Uani 1 d
H5A H 0.7408 0.6437 0.4572 0.039 Uiso 1 calc
C6A C 0.73102(13) 0.5957(2) 0.35117(18) 0.0307(7) Uani 1 d
H6A H 0.7574 0.6313 0.329 0.037 Uiso 1 calc
C7A C 0.69460(13) 0.52728(19) 0.31841(18) 0.0299(7) Uani 1 d
H7A H 0.6921 0.5085 0.2705 0.036 Uiso 1 calc
C8A C 0.66220(14) 0.49122(19) 0.36998(17) 0.0304(7) Uani 1 d
H8A H 0.6341 0.444 0.3624 0.036 Uiso 1 calc
C9A C 0.67874(14) 0.5372(2) 0.43387(17) 0.0310(7) Uani 1 d
H9A H 0.6638 0.5264 0.477 0.037 Uiso 1 calc
C11A C 0.54724(12) 0.54220(18) 0.19847(14) 0.0205(5) Uani 1 d
C12A C 0.54414(14) 0.57757(19) 0.13103(15) 0.0264(6) Uani 1 d
H12A H 0.5334 0.6367 0.1234 0.032 Uiso 1 calc
C13A C 0.55651(16) 0.5278(2) 0.07467(17) 0.0350(7) Uani 1 d
H13A H 0.5545 0.553 0.0289 0.042 Uiso 1 calc
C14A C 0.57172(16) 0.4420(2) 0.08498(18) 0.0360(8) Uani 1 d
H14A H 0.5808 0.4083 0.0465 0.043 Uiso 1 calc
C15A C 0.57382(14) 0.4048(2) 0.15132(17) 0.0311(7) Uani 1 d
H15A H 0.5836 0.3452 0.1582 0.037 Uiso 1 calc
C16A C 0.56158(13) 0.45471(18) 0.20799(16) 0.0249(6) Uani 1 d
H16A H 0.563 0.429 0.2535 0.03 Uiso 1 calc
C21A C 0.47542(12) 0.55862(17) 0.31064(14) 0.0194(5) Uani 1 d
C22A C 0.48831(14) 0.50325(18) 0.36864(15) 0.0248(6) Uani 1 d
H22A H 0.5302 0.4901 0.388 0.03 Uiso 1 calc
C23A C 0.44079(15) 0.4668(2) 0.39872(16) 0.0294(7) Uani 1 d
H23A H 0.4501 0.4284 0.438 0.035 Uiso 1 calc
C24A C 0.38029(15) 0.4870(2) 0.37111(17) 0.0335(7) Uani 1 d
H24A H 0.3476 0.4627 0.3916 0.04 Uiso 1 calc
C25A C 0.36692(15) 0.5423(2) 0.31385(18) 0.0368(8) Uani 1 d
H25A H 0.325 0.5565 0.2955 0.044 Uiso 1 calc
C26A C 0.41402(13) 0.5774(2) 0.28285(16) 0.0278(6) Uani 1 d
H26A H 0.4043 0.6143 0.2427 0.033 Uiso 1 calc
C31A C 0.64973(12) 0.84861(16) 0.34528(13) 0.0173(5) Uani 1 d
C32A C 0.60516(13) 0.91059(18) 0.35281(15) 0.0224(6) Uani 1 d
H32A H 0.5656 0.9083 0.3233 0.027 Uiso 1 calc
C33A C 0.61841(14) 0.97577(19) 0.40344(15) 0.0259(6) Uani 1 d
H33A H 0.5879 1.0179 0.4082 0.031 Uiso 1 calc
C34A C 0.67577(14) 0.97938(19) 0.44672(15) 0.0266(6) Uani 1 d
H34A H 0.6845 1.0235 0.4817 0.032 Uiso 1 calc
C35A C 0.72080(14) 0.91847(19) 0.43916(15) 0.0253(6) Uani 1 d
H35A H 0.7605 0.9215 0.4684 0.03 Uiso 1 calc
C36A C 0.70765(13) 0.85356(18) 0.38907(15) 0.0219(6) Uani 1 d
H36A H 0.7384 0.8117 0.3844 0.026 Uiso 1 calc
C41A C 0.68899(13) 0.7614(2) 0.22807(14) 0.0235(6) Uani 1 d
C42A C 0.72063(14) 0.8361(2) 0.21871(16) 0.0308(7) Uani 1 d
H42A H 0.7171 0.8849 0.2479 0.037 Uiso 1 calc
C43A C 0.75803(15) 0.8403(3) 0.16623(18) 0.0466(10) Uani 1 d
H43A H 0.7799 0.892 0.1599 0.056 Uiso 1 calc
C44A C 0.76310(16) 0.7697(3) 0.12372(17) 0.0489(11) Uani 1 d
H44A H 0.788 0.773 0.0877 0.059 Uiso 1 calc
C45A C 0.73230(17) 0.6946(3) 0.13322(17) 0.0452(10) Uani 1 d
H45A H 0.7364 0.6459 0.1041 0.054 Uiso 1 calc
C46A C 0.69518(15) 0.6895(2) 0.18508(16) 0.0328(7) Uani 1 d
H46A H 0.674 0.6373 0.1915 0.039 Uiso 1 calc
P3 P 0.08538(3) 0.23268(5) 0.46206(4) 0.01988(15) Uani 1 d
F1 F 0.03974(8) 0.30899(11) 0.47839(10) 0.0336(4) Uani 1 d
F2 F 0.14357(8) 0.28687(11) 0.50158(9) 0.0300(4) Uani 1 d
F3 F 0.09164(8) 0.27940(13) 0.38859(9) 0.0349(4) Uani 1 d
F4 F 0.02694(9) 0.18022(13) 0.42279(11) 0.0406(5) Uani 1 d
F5 F 0.07922(9) 0.18906(12) 0.53605(9) 0.0355(4) Uani 1 d
F6 F 0.13092(9) 0.15805(12) 0.44579(10) 0.0374(4) Uani 1 d
P3A P 0.40223(3) 0.71503(5) 0.53354(4) 0.02077(15) Uani 1 d
F1A F 0.47477(8) 0.74170(12) 0.55035(9) 0.0345(4) Uani 1 d
F2A F 0.42124(8) 0.61779(11) 0.52150(9) 0.0303(4) Uani 1 d
F3A F 0.40145(8) 0.73461(11) 0.45078(9) 0.0317(4) Uani 1 d
F4A F 0.38425(9) 0.81325(11) 0.54570(11) 0.0396(5) Uani 1 d
F5A F 0.40421(9) 0.69619(11) 0.61653(9) 0.0318(4) Uani 1 d
F6A F 0.33065(8) 0.68933(11) 0.51730(9) 0.0309(4) Uani 1 d

loop_
_atom_site_aniso_label
_atom_site_aniso_U_11
_atom_site_aniso_U_22
_atom_site_aniso_U_33
_atom_site_aniso_U_23
_atom_site_aniso_U_13
_atom_site_aniso_U_12
Ru1 0.01328(11) 0.01429(10) 0.01649(10) -0.00136(7) -0.00041(8) 0.00054(7)
P1 0.0142(3) 0.0143(3) 0.0158(3) -0.0003(2) 0.0011(3) -0.0001(2)
P2 0.0169(3) 0.0179(3) 0.0165(3) 0.0000(3) -0.0004(3) 0.0029(3)
N1 0.0232(13) 0.0299(13) 0.0272(13) 0.0079(11) 0.0074(11) -0.0012(11)
C1 0.0253(15) 0.0194(13) 0.0177(13) -0.0027(10) 0.0047(11) 0.0064(11)
C2 0.0324(18) 0.0443(19) 0.0249(15) 0.0103(14) 0.0045(13) 0.0022(15)
C3 0.0173(13) 0.0220(13) 0.0206(13) -0.0015(10) -0.0004(11) -0.0025(11)
C4 0.0253(15) 0.0232(14) 0.0175(13) -0.0013(11) -0.0056(11) 0.0030(11)
C5 0.0273(16) 0.0314(16) 0.0274(15) -0.0113(12) -0.0048(13) -0.0051(13)
C6 0.0208(15) 0.0172(13) 0.0434(18) -0.0077(12) -0.0032(13) -0.0022(11)
C7 0.0187(14) 0.0287(15) 0.0341(16) -0.0001(13) -0.0009(12) -0.0071(12)
C8 0.0153(14) 0.0303(16) 0.0411(18) -0.0115(13) 0.0002(13) -0.0049(12)
C9 0.0189(15) 0.0274(15) 0.0336(16) -0.0037(12) -0.0130(12) -0.0011(12)
C11 0.0181(13) 0.0211(13) 0.0149(12) -0.0029(10) 0.0023(10) -0.0022(10)
C12 0.0272(16) 0.0232(14) 0.0232(14) 0.0009(11) 0.0051(12) -0.0042(12)
C13 0.0298(17) 0.0354(17) 0.0238(15) -0.0011(12) 0.0080(13) -0.0092(13)
C14 0.0230(15) 0.0463(19) 0.0193(14) -0.0064(13) 0.0054(12) -0.0046(13)
C15 0.0273(16) 0.0319(16) 0.0238(14) -0.0077(12) 0.0059(12) 0.0042(13)
C16 0.0246(15) 0.0244(14) 0.0215(14) -0.0024(11) 0.0056(12) -0.0020(11)
C21 0.0224(14) 0.0134(12) 0.0188(12) -0.0009(9) 0.0046(11) 0.0023(10)
C22 0.0232(15) 0.0239(14) 0.0354(17) 0.0070(12) 0.0006(13) -0.0004(12)
C23 0.0350(19) 0.0346(18) 0.0379(18) 0.0126(14) -0.0030(15) 0.0068(14)
C24 0.049(2) 0.0200(14) 0.0319(16) 0.0090(12) 0.0136(15) 0.0062(14)
C25 0.0405(19) 0.0211(15) 0.0377(18) 0.0020(13) 0.0131(15) -0.0070(13)
C26 0.0271(16) 0.0212(14) 0.0272(15) 0.0011(11) 0.0039(12) -0.0052(12)
C31 0.0167(13) 0.0173(13) 0.0275(14) 0.0045(11) 0.0003(11) 0.0048(10)
C32 0.0194(15) 0.0296(15) 0.0300(15) 0.0075(12) -0.0041(12) -0.0029(12)
C33 0.0164(15) 0.0450(19) 0.0427(19) 0.0155(15) 0.0013(14) -0.0026(13)
C34 0.0213(16) 0.0386(18) 0.050(2) 0.0170(15) 0.0146(15) 0.0081(13)
C35 0.0323(18) 0.0281(16) 0.0438(19) 0.0021(14) 0.0180(15) 0.0039(13)
C36 0.0207(15) 0.0244(15) 0.0369(17) -0.0035(12) 0.0075(13) -0.0004(11)
C41 0.0154(13) 0.0216(13) 0.0224(13) 0.0042(11) 0.0011(11) 0.0041(10)
C42 0.0344(17) 0.0249(15) 0.0233(14) 0.0021(11) 0.0024(13) 0.0038(13)
C43 0.0297(17) 0.0196(14) 0.0344(16) 0.0033(12) 0.0016(13) 0.0043(12)
C44 0.0244(16) 0.0267(15) 0.0397(18) 0.0109(13) 0.0071(13) 0.0046(12)
C45 0.047(2) 0.0334(17) 0.0263(16) 0.0076(13) 0.0124(15) 0.0024(15)
C46 0.0341(17) 0.0272(15) 0.0261(15) -0.0007(12) 0.0089(13) -0.0002(13)
Ru1A 0.01441(11) 0.01796(11) 0.01827(11) 0.00258(8) -0.00117(8) 0.00060(8)
P1A 0.0149(3) 0.0173(3) 0.0165(3) -0.0015(2) -0.0003(3) 0.0007(3)
P2A 0.0155(3) 0.0175(3) 0.0149(3) 0.0005(2) 0.0009(3) 0.0005(3)
N1A 0.0249(14) 0.0332(14) 0.0233(13) -0.0078(11) 0.0044(11) 0.0009(11)
C1A 0.0251(15) 0.0246(14) 0.0148(12) 0.0009(10) 0.0042(11) -0.0055(11)
C2A 0.0310(17) 0.0445(19) 0.0211(14) -0.0046(13) 0.0020(13) -0.0126(14)
C3A 0.0185(13) 0.0215(13) 0.0185(13) -0.0016(10) 0.0002(11) 0.0038(10)
C4A 0.0201(14) 0.0200(13) 0.0163(12) 0.0011(10) -0.0014(10) 0.0033(10)
C5A 0.0205(15) 0.0366(17) 0.0361(17) 0.0093(14) -0.0099(13) 0.0012(13)
C6A 0.0141(14) 0.0299(16) 0.0468(19) 0.0093(14) 0.0017(13) 0.0047(12)
C7A 0.0199(15) 0.0282(16) 0.0418(18) 0.0063(13) 0.0057(13) 0.0105(12)
C8A 0.0221(15) 0.0227(15) 0.0449(18) 0.0089(13) 0.0020(13) 0.0052(12)
C9A 0.0244(16) 0.0334(17) 0.0324(16) 0.0137(13) -0.0029(13) 0.0061(13)
C11A 0.0141(13) 0.0249(14) 0.0218(13) -0.0053(11) 0.0009(11) -0.0027(10)
C12A 0.0302(16) 0.0250(15) 0.0225(14) -0.0044(11) 0.0005(12) -0.0005(12)
C13A 0.046(2) 0.0353(18) 0.0253(16) -0.0075(13) 0.0099(14) -0.0059(15)
C14A 0.043(2) 0.0328(17) 0.0358(18) -0.0151(14) 0.0165(15) -0.0071(15)
C15A 0.0289(17) 0.0227(15) 0.0434(18) -0.0107(13) 0.0110(14) -0.0019(12)
C16A 0.0214(15) 0.0230(14) 0.0310(15) -0.0025(12) 0.0064(12) -0.0013(11)
C21A 0.0166(13) 0.0213(13) 0.0199(13) -0.0060(10) 0.0026(10) 0.0004(10)
C22A 0.0223(15) 0.0243(14) 0.0281(15) 0.0007(12) 0.0055(12) 0.0004(11)
C23A 0.0332(17) 0.0288(16) 0.0274(15) 0.0023(12) 0.0084(13) -0.0063(13)
C24A 0.0258(16) 0.047(2) 0.0305(16) -0.0043(14) 0.0115(13) -0.0095(14)
C25A 0.0170(15) 0.057(2) 0.0354(18) 0.0015(16) 0.0021(13) -0.0009(14)
C26A 0.0214(15) 0.0369(17) 0.0237(14) 0.0001(12) -0.0002(12) 0.0001(13)
C31A 0.0205(14) 0.0156(12) 0.0161(12) 0.0018(9) 0.0036(10) -0.0037(10)
C32A 0.0215(14) 0.0223(14) 0.0230(14) -0.0010(11) 0.0030(11) -0.0016(11)
C33A 0.0254(15) 0.0246(14) 0.0293(15) -0.0026(12) 0.0096(12) 0.0008(12)
C34A 0.0308(16) 0.0262(15) 0.0233(14) -0.0054(11) 0.0055(12) -0.0086(12)
C35A 0.0227(15) 0.0273(15) 0.0237(14) -0.0001(11) -0.0019(12) -0.0077(12)
C36A 0.0200(14) 0.0220(14) 0.0232(14) 0.0027(11) 0.0028(11) -0.0017(11)
C41A 0.0172(14) 0.0367(16) 0.0163(13) 0.0045(11) 0.0018(11) 0.0073(12)
C42A 0.0211(15) 0.0495(19) 0.0216(14) 0.0062(13) 0.0036(12) -0.0041(14)
C43A 0.0215(17) 0.088(3) 0.0308(18) 0.0194(19) 0.0047(14) -0.0080(18)
C44A 0.0257(18) 0.104(3) 0.0195(16) 0.0158(19) 0.0096(14) 0.025(2)
C45A 0.043(2) 0.071(3) 0.0236(16) 0.0079(16) 0.0107(15) 0.034(2)
C46A 0.0319(17) 0.0417(18) 0.0248(15) 0.0020(13) 0.0051(13) 0.0161(14)
P3 0.0190(4) 0.0205(3) 0.0206(3) -0.0006(3) 0.0047(3) -0.0014(3)
F1 0.0327(10) 0.0316(10) 0.0382(10) -0.0006(8) 0.0113(8) 0.0102(8)
F2 0.0267(9) 0.0333(9) 0.0291(9) -0.0021(7) 0.0025(7) -0.0082(7)
F3 0.0294(10) 0.0514(12) 0.0238(9) 0.0113(8) 0.0046(7) 0.0038(9)
F4 0.0298(10) 0.0402(11) 0.0490(12) -0.0073(9) -0.0016(9) -0.0125(9)
F5 0.0359(11) 0.0401(11) 0.0335(10) 0.0149(8) 0.0140(8) 0.0006(8)
F6 0.0384(11) 0.0319(10) 0.0417(11) -0.0067(8) 0.0062(9) 0.0126(8)
P3A 0.0225(4) 0.0177(3) 0.0231(4) -0.0005(3) 0.0069(3) 0.0005(3)
F1A 0.0247(9) 0.0470(11) 0.0330(10) -0.0138(8) 0.0087(8) -0.0094(8)
F2A 0.0364(10) 0.0212(8) 0.0309(9) -0.0034(7) -0.0009(8) 0.0079(7)
F3A 0.0351(10) 0.0354(10) 0.0252(9) 0.0066(7) 0.0071(8) 0.0006(8)
F4A 0.0497(12) 0.0163(8) 0.0609(13) 0.0003(8) 0.0328(10) 0.0014(8)
F5A 0.0397(11) 0.0341(10) 0.0222(8) -0.0039(7) 0.0068(8) -0.0101(8)
F6A 0.0223(9) 0.0333(10) 0.0366(10) 0.0051(8) 0.0039(8) -0.0016(7)

loop_
_atom_type_symbol
_atom_type_description
_atom_type_scat_dispersion_real
_atom_type_scat_dispersion_imag
_atom_type_scat_source
C C 0.0033 0.0016 'International Tables Vol C Tables 4.2.6.8 and 6.1.1.4'
H H 0 0 'International Tables Vol C Tables 4.2.6.8 and 6.1.1.4'
F F 0.0171 0.0103 'International Tables Vol C Tables 4.2.6.8 and 6.1.1.4'
Ru Ru -1.2594 0.8363 'International Tables Vol C Tables 4.2.6.8 and 6.1.1.4'
N N 0.0061 0.0033 'International Tables Vol C Tables 4.2.6.8 and 6.1.1.4'
P P 0.1023 0.0942 'International Tables Vol C Tables 4.2.6.8 and 6.1.1.4'

loop_
_exptl_crystal_face_index_h
_exptl_crystal_face_index_k
_exptl_crystal_face_index_l
_exptl_crystal_face_perp_dist
1 0 0 0.1192
-1 0 0 0.1193
0 0 1 0.0978
1 0 -1 0.1281
0 0 -1 0.1158
0 -1 -1 0.0708
0 1 0 0.0367
2 -1 0 0.1123
0 -1 0 0.0551
-2 1 0 0.096

loop_
_geom_angle_atom_site_label_1
_geom_angle_atom_site_label_2
_geom_angle_atom_site_label_3
_geom_angle
C1 Ru1 C5 92.17(11)
C1 Ru1 C6 118.10(11)
C5 Ru1 C6 36.43(11)
C1 Ru1 C9 100.46(12)
C5 Ru1 C9 36.66(11)
C6 Ru1 C9 61.17(11)
C1 Ru1 C8 135.37(12)
C5 Ru1 C8 60.84(11)
C6 Ru1 C8 60.87(11)
C9 Ru1 C8 36.67(12)
C1 Ru1 C7 153.14(11)
C5 Ru1 C7 61.29(12)
C6 Ru1 C7 37.00(11)
C9 Ru1 C7 61.38(11)
C8 Ru1 C7 36.36(11)
C1 Ru1 P1 85.12(8)
C5 Ru1 P1 144.85(8)
C6 Ru1 P1 155.47(8)
C9 Ru1 P1 109.45(8)
C8 Ru1 P1 97.57(8)
C7 Ru1 P1 118.58(8)
C1 Ru1 P2 96.61(8)
C5 Ru1 P2 131.33(8)
C6 Ru1 P2 100.14(8)
C9 Ru1 P2 159.17(8)
C8 Ru1 P2 128.01(9)
C7 Ru1 P2 98.35(8)
P1 Ru1 P2 83.72(2)
C21 P1 C11 103.54(12)
C21 P1 C3 106.81(12)
C11 P1 C3 103.16(12)
C21 P1 Ru1 115.12(9)
C11 P1 Ru1 117.48(9)
C3 P1 Ru1 109.60(9)
C31 P2 C41 101.53(12)
C31 P2 C4 106.48(13)
C41 P2 C4 103.88(13)
C31 P2 Ru1 117.13(9)
C41 P2 Ru1 116.92(9)
C4 P2 Ru1 109.61(9)
C1 N1 H1A 123(2)
C1 N1 H1B 120(2)
H1A N1 H1B 116(3)
N1 C1 C2 110.0(3)
N1 C1 Ru1 129.7(2)
C2 C1 Ru1 120.3(2)
C1 C2 H2A 109.5
C1 C2 H2B 109.5
H2A C2 H2B 109.5
C1 C2 H2C 109.5
H2A C2 H2C 109.5
H2B C2 H2C 109.5
C4 C3 P1 106.53(18)
C4 C3 H3A 110.4
P1 C3 H3A 110.4
C4 C3 H3B 110.4
P1 C3 H3B 110.4
H3A C3 H3B 108.6
C3 C4 P2 109.24(18)
C3 C4 H4A 109.8
P2 C4 H4A 109.8
C3 C4 H4B 109.8
P2 C4 H4B 109.8
H4A C4 H4B 108.3
C6 C5 C9 108.8(3)
C6 C5 Ru1 71.84(16)
C9 C5 Ru1 72.34(16)
C6 C5 H5 125.6
C9 C5 H5 125.6
Ru1 C5 H5 121.9
C5 C6 C7 108.4(3)
C5 C6 Ru1 71.73(16)
C7 C6 Ru1 72.24(16)
C5 C6 H6 125.8
C7 C6 H6 125.8
Ru1 C6 H6 121.9
C8 C7 C6 106.8(3)
C8 C7 Ru1 71.71(17)
C6 C7 Ru1 70.75(16)
C8 C7 H7 126.6
C6 C7 H7 126.6
Ru1 C7 H7 122.7
C7 C8 C9 109.1(3)
C7 C8 Ru1 71.93(17)
C9 C8 Ru1 71.64(17)
C7 C8 H8 125.4
C9 C8 H8 125.4
Ru1 C8 H8 122.6
C5 C9 C8 106.9(3)
C5 C9 Ru1 71.00(16)
C8 C9 Ru1 71.69(16)
C5 C9 H9 126.5
C8 C9 H9 126.5
Ru1 C9 H9 122.5
C16 C11 C12 119.0(2)
C16 C11 P1 120.9(2)
C12 C11 P1 120.1(2)
C13 C12 C11 120.4(3)
C13 C12 H12 119.8
C11 C12 H12 119.8
C14 C13 C12 120.2(3)
C14 C13 H13 119.9
C12 C13 H13 119.9
C15 C14 C13 120.0(3)
C15 C14 H14 120
C13 C14 H14 120
C14 C15 C16 120.2(3)
C14 C15 H15 119.9
C16 C15 H15 119.9
C11 C16 C15 120.2(3)
C11 C16 H16 119.9
C15 C16 H16 119.9
C22 C21 C26 118.7(3)
C22 C21 P1 117.3(2)
C26 C21 P1 123.8(2)
C21 C22 C23 120.9(3)
C21 C22 H22 119.6
C23 C22 H22 119.6
C22 C23 C24 119.8(3)
C22 C23 H23 120.1
C24 C23 H23 120.1
C25 C24 C23 119.7(3)
C25 C24 H24 120.1
C23 C24 H24 120.1
C24 C25 C26 120.6(3)
C24 C25 H25 119.7
C26 C25 H25 119.7
C25 C26 C21 120.3(3)
C25 C26 H26 119.9
C21 C26 H26 119.9
C32 C31 C36 118.6(3)
C32 C31 P2 124.0(2)
C36 C31 P2 117.3(2)
C31 C32 C33 120.0(3)
C31 C32 H32 120
C33 C32 H32 120
C34 C33 C32 120.4(3)
C34 C33 H33 119.8
C32 C33 H33 119.8
C33 C34 C35 120.5(3)
C33 C34 H34 119.7
C35 C34 H34 119.7
C34 C35 C36 119.3(3)
C34 C35 H35 120.4
C36 C35 H35 120.4
C35 C36 C31 121.1(3)
C35 C36 H36 119.5
C31 C36 H36 119.5
C46 C41 C42 117.8(3)
C46 C41 P2 123.2(2)
C42 C41 P2 119.0(2)
C43 C42 C41 121.2(3)
C43 C42 H42 119.4
C41 C42 H42 119.4
C42 C43 C44 120.4(3)
C42 C43 H43 119.8
C44 C43 H43 119.8
C45 C44 C43 119.0(3)
C45 C44 H44 120.5
C43 C44 H44 120.5
C44 C45 C46 120.7(3)
C44 C45 H45 119.6
C46 C45 H45 119.6
C41 C46 C45 120.9(3)
C41 C46 H46 119.6
C45 C46 H46 119.6
C1A Ru1A C9A 92.26(12)
C1A Ru1A C5A 98.09(12)
C9A Ru1A C5A 37.05(11)
C1A Ru1A C8A 120.17(11)
C9A Ru1A C8A 36.38(12)
C5A Ru1A C8A 61.27(12)
C1A Ru1A C6A 132.38(12)
C9A Ru1A C6A 61.21(11)
C5A Ru1A C6A 36.80(12)
C8A Ru1A C6A 60.85(11)
C1A Ru1A P1A 92.06(8)
C9A Ru1A P1A 127.34(9)
C5A Ru1A P1A 161.30(9)
C8A Ru1A P1A 100.04(8)
C6A Ru1A P1A 135.56(9)
C1A Ru1A C7A 153.38(11)
C9A Ru1A C7A 61.13(12)
C5A Ru1A C7A 61.26(12)
C8A Ru1A C7A 36.72(11)
C6A Ru1A C7A 36.27(11)
P1A Ru1A C7A 103.88(9)
C1A Ru1A P2A 90.48(8)
C9A Ru1A P2A 148.81(8)
C5A Ru1A P2A 111.86(8)
C8A Ru1A P2A 148.74(8)
C6A Ru1A P2A 94.83(8)
P1A Ru1A P2A 83.56(2)
C7A Ru1A P2A 112.12(8)
C11A P1A C21A 103.36(12)
C11A P1A C3A 105.63(13)
C21A P1A C3A 103.21(12)
C11A P1A Ru1A 114.20(9)
C21A P1A Ru1A 119.00(9)
C3A P1A Ru1A 110.12(9)
C31A P2A C41A 103.76(13)
C31A P2A C4A 108.38(12)
C41A P2A C4A 99.83(12)
C31A P2A Ru1A 113.59(8)
C41A P2A Ru1A 117.66(10)
C4A P2A Ru1A 112.33(9)
C1A N1A H1AA 117(2)
C1A N1A H1AB 121(3)
H1AA N1A H1AB 121(4)
N1A C1A C2A 110.4(2)
N1A C1A Ru1A 129.7(2)
C2A C1A Ru1A 119.8(2)
C1A C2A H2AA 109.5
C1A C2A H2AB 109.5
H2AA C2A H2AB 109.5
C1A C2A H2AC 109.5
H2AA C2A H2AC 109.5
H2AB C2A H2AC 109.5
C4A C3A P1A 110.77(18)
C4A C3A H3AA 109.5
P1A C3A H3AA 109.5
C4A C3A H3AB 109.5
P1A C3A H3AB 109.5
H3AA C3A H3AB 108.1
C3A C4A P2A 111.55(18)
C3A C4A H4AA 109.3
P2A C4A H4AA 109.3
C3A C4A H4AB 109.3
P2A C4A H4AB 109.3
H4AA C4A H4AB 108
C6A C5A C9A 107.0(3)
C6A C5A Ru1A 71.78(17)
C9A C5A Ru1A 71.24(16)
C6A C5A H5A 126.5
C9A C5A H5A 126.5
Ru1A C5A H5A 122.2
C7A C6A C5A 108.8(3)
C7A C6A Ru1A 72.27(16)
C5A C6A Ru1A 71.42(17)
C7A C6A H6A 125.6
C5A C6A H6A 125.6
Ru1A C6A H6A 122.4
C6A C7A C8A 107.5(3)
C6A C7A Ru1A 71.46(17)
C8A C7A Ru1A 71.14(17)
C6A C7A H7A 126.2
C8A C7A H7A 126.2
Ru1A C7A H7A 122.8
C9A C8A C7A 108.4(3)
C9A C8A Ru1A 71.49(17)
C7A C8A Ru1A 72.14(16)
C9A C8A H8A 125.8
C7A C8A H8A 125.8
Ru1A C8A H8A 122.3
C8A C9A C5A 108.2(3)
C8A C9A Ru1A 72.13(17)
C5A C9A Ru1A 71.71(16)
C8A C9A H9A 125.9
C5A C9A H9A 125.9
Ru1A C9A H9A 122
C12A C11A C16A 118.5(3)
C12A C11A P1A 122.2(2)
C16A C11A P1A 119.0(2)
C13A C12A C11A 120.9(3)
C13A C12A H12A 119.5
C11A C12A H12A 119.5
C14A C13A C12A 120.0(3)
C14A C13A H13A 120
C12A C13A H13A 120
C13A C14A C15A 120.2(3)
C13A C14A H14A 119.9
C15A C14A H14A 119.9
C14A C15A C16A 119.8(3)
C14A C15A H15A 120.1
C16A C15A H15A 120.1
C15A C16A C11A 120.5(3)
C15A C16A H16A 119.8
C11A C16A H16A 119.8
C26A C21A C22A 118.9(3)
C26A C21A P1A 122.5(2)
C22A C21A P1A 118.5(2)
C21A C22A C23A 120.9(3)
C21A C22A H22A 119.5
C23A C22A H22A 119.5
C24A C23A C22A 119.4(3)
C24A C23A H23A 120.3
C22A C23A H23A 120.3
C23A C24A C25A 120.2(3)
C23A C24A H24A 119.9
C25A C24A H24A 119.9
C24A C25A C26A 120.6(3)
C24A C25A H25A 119.7
C26A C25A H25A 119.7
C25A C26A C21A 119.9(3)
C25A C26A H26A 120
C21A C26A H26A 120
C32A C31A C36A 118.8(2)
C32A C31A P2A 123.1(2)
C36A C31A P2A 117.7(2)
C33A C32A C31A 120.3(3)
C33A C32A H32A 119.9
C31A C32A H32A 119.9
C34A C33A C32A 120.2(3)
C34A C33A H33A 119.9
C32A C33A H33A 119.9
C33A C34A C35A 120.0(3)
C33A C34A H34A 120
C35A C34A H34A 120
C36A C35A C34A 119.8(3)
C36A C35A H35A 120.1
C34A C35A H35A 120.1
C35A C36A C31A 120.9(3)
C35A C36A H36A 119.6
C31A C36A H36A 119.6
C42A C41A C46A 119.3(3)
C42A C41A P2A 122.8(2)
C46A C41A P2A 117.6(2)
C41A C42A C43A 120.2(3)
C41A C42A H42A 119.9
C43A C42A H42A 119.9
C44A C43A C42A 120.0(4)
C44A C43A H43A 120
C42A C43A H43A 120
C45A C44A C43A 120.2(3)
C45A C44A H44A 119.9
C43A C44A H44A 119.9
C44A C45A C46A 120.4(4)
C44A C45A H45A 119.8
C46A C45A H45A 119.8
C45A C46A C41A 119.9(3)
C45A C46A H46A 120
C41A C46A H46A 120
F4 P3 F5 90.94(11)
F4 P3 F6 91.07(11)
F5 P3 F6 90.96(10)
F4 P3 F2 179.08(11)
F5 P3 F2 89.28(10)
F6 P3 F2 89.82(10)
F4 P3 F3 90.12(11)
F5 P3 F3 178.30(11)
F6 P3 F3 90.36(10)
F2 P3 F3 89.64(10)
F4 P3 F1 89.38(11)
F5 P3 F1 89.40(10)
F6 P3 F1 179.42(11)
F2 P3 F1 89.73(10)
F3 P3 F1 89.28(10)
F2A P3A F6A 90.53(10)
F2A P3A F4A 179.07(11)
F6A P3A F4A 90.39(10)
F2A P3A F5A 90.41(10)
F6A P3A F5A 90.27(10)
F4A P3A F5A 89.73(10)
F2A P3A F3A 89.75(10)
F6A P3A F3A 90.73(10)
F4A P3A F3A 90.10(10)
F5A P3A F3A 178.98(11)
F2A P3A F1A 89.85(10)
F6A P3A F1A 179.59(11)
F4A P3A F1A 89.24(10)
F5A P3A F1A 89.56(10)
F3A P3A F1A 89.44(10)

loop_
_geom_bond_atom_site_label_1
_geom_bond_atom_site_label_2
_geom_bond_distance
Ru1 C1 2.020(3)
Ru1 C5 2.238(3)
Ru1 C6 2.240(3)
Ru1 C9 2.256(3)
Ru1 C8 2.256(3)
Ru1 C7 2.259(3)
Ru1 P1 2.2657(7)
Ru1 P2 2.2733(7)
P1 C21 1.812(3)
P1 C11 1.831(3)
P1 C3 1.834(3)
P2 C31 1.838(3)
P2 C41 1.839(3)
P2 C4 1.847(3)
N1 C1 1.305(4)
N1 H1A 0.884(18)
N1 H1B 0.876(18)
C1 C2 1.518(4)
C2 H2A 0.98
C2 H2B 0.98
C2 H2C 0.98
C3 C4 1.530(4)
C3 H3A 0.99
C3 H3B 0.99
C4 H4A 0.99
C4 H4B 0.99
C5 C6 1.400(4)
C5 C9 1.414(4)
C5 H5 0.95
C6 C7 1.428(4)
C6 H6 0.95
C7 C8 1.409(4)
C7 H7 0.95
C8 C9 1.419(5)
C8 H8 0.95
C9 H9 0.95
C11 C16 1.386(4)
C11 C12 1.400(4)
C12 C13 1.386(4)
C12 H12 0.95
C13 C14 1.382(4)
C13 H13 0.95
C14 C15 1.378(4)
C14 H14 0.95
C15 C16 1.400(4)
C15 H15 0.95
C16 H16 0.95
C21 C22 1.385(4)
C21 C26 1.395(4)
C22 C23 1.386(4)
C22 H22 0.95
C23 C24 1.387(5)
C23 H23 0.95
C24 C25 1.374(5)
C24 H24 0.95
C25 C26 1.384(4)
C25 H25 0.95
C26 H26 0.95
C31 C32 1.387(4)
C31 C36 1.393(4)
C32 C33 1.394(4)
C32 H32 0.95
C33 C34 1.370(5)
C33 H33 0.95
C34 C35 1.378(5)
C34 H34 0.95
C35 C36 1.388(4)
C35 H35 0.95
C36 H36 0.95
C41 C46 1.387(4)
C41 C42 1.398(4)
C42 C43 1.381(4)
C42 H42 0.95
C43 C44 1.384(4)
C43 H43 0.95
C44 C45 1.379(5)
C44 H44 0.95
C45 C46 1.389(4)
C45 H45 0.95
C46 H46 0.95
Ru1A C1A 2.021(3)
Ru1A C9A 2.243(3)
Ru1A C5A 2.249(3)
Ru1A C8A 2.251(3)
Ru1A C6A 2.254(3)
Ru1A P1A 2.2566(7)
Ru1A C7A 2.264(3)
Ru1A P2A 2.2704(7)
P1A C11A 1.829(3)
P1A C21A 1.837(3)
P1A C3A 1.847(3)
P2A C31A 1.814(3)
P2A C41A 1.830(3)
P2A C4A 1.854(3)
N1A C1A 1.307(4)
N1A H1AA 0.883(18)
N1A H1AB 0.879(19)
C1A C2A 1.515(4)
C2A H2AA 0.98
C2A H2AB 0.98
C2A H2AC 0.98
C3A C4A 1.529(4)
C3A H3AA 0.99
C3A H3AB 0.99
C4A H4AA 0.99
C4A H4AB 0.99
C5A C6A 1.421(5)
C5A C9A 1.427(4)
C5A H5A 0.95
C6A C7A 1.406(4)
C6A H6A 0.95
C7A C8A 1.422(4)
C7A H7A 0.95
C8A C9A 1.403(5)
C8A H8A 0.95
C9A H9A 0.95
C11A C12A 1.388(4)
C11A C16A 1.395(4)
C12A C13A 1.386(4)
C12A H12A 0.95
C13A C14A 1.375(5)
C13A H13A 0.95
C14A C15A 1.383(5)
C14A H14A 0.95
C15A C16A 1.392(4)
C15A H15A 0.95
C16A H16A 0.95
C21A C26A 1.389(4)
C21A C22A 1.389(4)
C22A C23A 1.392(4)
C22A H22A 0.95
C23A C24A 1.375(4)
C23A H23A 0.95
C24A C25A 1.379(5)
C24A H24A 0.95
C25A C26A 1.385(4)
C25A H25A 0.95
C26A H26A 0.95
C31A C32A 1.394(4)
C31A C36A 1.396(4)
C32A C33A 1.392(4)
C32A H32A 0.95
C33A C34A 1.381(4)
C33A H33A 0.95
C34A C35A 1.390(4)
C34A H34A 0.95
C35A C36A 1.382(4)
C35A H35A 0.95
C36A H36A 0.95
C41A C42A 1.375(4)
C41A C46A 1.402(4)
C42A C43A 1.400(4)
C42A H42A 0.95
C43A C44A 1.377(6)
C43A H43A 0.95
C44A C45A 1.371(6)
C44A H44A 0.95
C45A C46A 1.386(4)
C45A H45A 0.95
C46A H46A 0.95
P3 F4 1.5900(19)
P3 F5 1.5902(18)
P3 F6 1.5913(18)
P3 F2 1.6016(18)
P3 F3 1.6029(18)
P3 F1 1.6121(18)
P3A F2A 1.5886(17)
P3A F6A 1.5956(18)
P3A F4A 1.5973(18)
P3A F5A 1.6020(18)
P3A F3A 1.6037(18)
P3A F1A 1.6197(18)

loop_
_geom_hbond_atom_site_label_D
_geom_hbond_atom_site_label_H
_geom_hbond_atom_site_label_A
_geom_hbond_distance_DH
_geom_hbond_distance_HA
_geom_hbond_distance_DA
_geom_hbond_angle_DHA
_geom_hbond_site_symmetry_A
N1 H1A F1 0.884(18) 2.259(19) 3.138(3) 172(3) 3_566
N1 H1A F5 0.884(18) 2.38(3) 2.864(3) 115(3) 3_566
C4 H4A F3 0.99 2.45 3.354(3) 152.5 2
N1A H1AA F1A 0.883(18) 2.12(2) 2.949(3) 156(3) .
N1A H1AA F3A 0.883(18) 2.54(4) 2.975(3) 111(3) .
C12A H12A F1A 0.95 2.55 3.420(3) 151.9 4_575
C22A H22A F2A 0.95 2.5 3.224(3) 132.8 3_666
